data_1516548
loop_
_publ_author_name
'Carr, Kevin J. T.'
'Davies, David L.'
'Macgregor, Stuart A.'
'Singh, Kuldip'
'Villa-Marcos, Barbara'

_publ_section_title
;
 Metal control of selectivity in acetate-assisted C--H bond activation: an
 experimental and computational study of heterocyclic, vinylic and
 phenylic C(sp2)--H bonds at Ir and Rh
;
_journal_issue 6
_journal_name_full 'Chemical Science'
_journal_page_first 2340
_journal_paper_doi 10.1039/c4sc00738g
_journal_volume 5
_journal_year 2014
_chemical_formula_moiety 'C18 H25 Cl N Rh S'
_chemical_formula_sum 'C18 H25 Cl N Rh S'
_chemical_formula_weight 425.81
_chemical_name_systematic
; 
 ? 
;
_space_group_IT_number 14
_symmetry_cell_setting monoclinic
_symmetry_space_group_name_Hall '-P 2yn'
_symmetry_space_group_name_H-M 'P 1 21/n 1'
_atom_sites_solution_hydrogens geom
_atom_sites_solution_primary direct
_atom_sites_solution_secondary difmap
_audit_creation_method SHELXL-97
_cell_angle_alpha 90.00
_cell_angle_beta 92.441(4)
_cell_angle_gamma 90.00
_cell_formula_units_Z 4
_cell_length_a 7.5951(16)
_cell_length_b 8.5873(19)
_cell_length_c 28.051(6)
_cell_measurement_reflns_used 921
_cell_measurement_temperature 150(2)
_cell_measurement_theta_max 23.375
_cell_measurement_theta_min 2.481
_cell_volume 1827.9(7)
_computing_cell_refinement 'Bruker SMART'
_computing_data_collection 'Bruker SMART'
_computing_data_reduction 'Bruker SHELXTL'
_computing_molecular_graphics 'Bruker SHELXTL'
_computing_publication_material 'Bruker SHELXTL'
_computing_structure_refinement 'SHELXL-97 (Sheldrick, 1997)'
_computing_structure_solution 'SHELXS-97 (Sheldrick, 1990)'
_diffrn_ambient_temperature 150(2)
_diffrn_measured_fraction_theta_full 0.997
_diffrn_measured_fraction_theta_max 0.997
_diffrn_measurement_device_type 'Bruker Apex 2000 CCD area detector'
_diffrn_measurement_method 'phi and omega scans'
_diffrn_radiation_monochromator graphite
_diffrn_radiation_source 'fine-focus sealed tube'
_diffrn_radiation_type MoK\a
_diffrn_radiation_wavelength 0.71073
_diffrn_reflns_av_R_equivalents 0.0973
_diffrn_reflns_av_sigmaI/netI 0.0993
_diffrn_reflns_limit_h_max 9
_diffrn_reflns_limit_h_min -9
_diffrn_reflns_limit_k_max 10
_diffrn_reflns_limit_k_min -10
_diffrn_reflns_limit_l_max 35
_diffrn_reflns_limit_l_min -35
_diffrn_reflns_number 14888
_diffrn_reflns_theta_full 27.00
_diffrn_reflns_theta_max 27.00
_diffrn_reflns_theta_min 2.48
_exptl_absorpt_coefficient_mu 1.191
_exptl_absorpt_correction_T_max 0.831
_exptl_absorpt_correction_T_min 0.569
_exptl_absorpt_correction_type empirical
_exptl_absorpt_process_details
;
absorption correction based on 4930 reflections(SADABS);Rint 0.1216 before
correction and 0.0517 after.
;
_exptl_crystal_colour orange
_exptl_crystal_density_diffrn 1.547
_exptl_crystal_density_method 'not measured'
_exptl_crystal_description block
_exptl_crystal_F_000 872
_exptl_crystal_size_max 0.13
_exptl_crystal_size_mid 0.12
_exptl_crystal_size_min 0.07
_refine_diff_density_max 0.772
_refine_diff_density_min -1.258
_refine_diff_density_rms 0.142
_refine_ls_extinction_method none
_refine_ls_goodness_of_fit_ref 0.890
_refine_ls_hydrogen_treatment constr
_refine_ls_matrix_type full
_refine_ls_number_parameters 206
_refine_ls_number_reflns 3972
_refine_ls_number_restraints 0
_refine_ls_restrained_S_all 0.890
_refine_ls_R_factor_all 0.0712
_refine_ls_R_factor_gt 0.0464
_refine_ls_shift/su_max 0.002
_refine_ls_shift/su_mean 0.000
_refine_ls_structure_factor_coef Fsqd
_refine_ls_weighting_details 'calc w=1/[\s^2^(Fo^2^)+(0.0203P)^2^+0.0000P] where P=(Fo^2^+2Fc^2^)/3'
_refine_ls_weighting_scheme calc
_refine_ls_wR_factor_gt 0.0736
_refine_ls_wR_factor_ref 0.0800
_reflns_number_gt 2899
_reflns_number_total 3972
_reflns_threshold_expression >2sigma(I)
_cod_data_source_file c4sc00738g1.cif
_cod_data_source_block 13014
_cod_depositor_comments
;
The following automatic conversions were performed:

'_symmetry_cell_setting' value 'Monoclinic' changed to 'monoclinic'
according to
/usr/data/users/saulius/crontab/automatic-downloads/current/RSC/lib/dictionaries/cif_core.dic
dictionary named 'cif_core.dic' version 2.4.2 from 2011-04-26.

Automatic conversion script
Id: cif_fix_values 2281 2013-09-26 08:29:07Z andrius 
;
_cod_original_cell_volume 1827.8(7)
_cod_original_sg_symbol_H-M P2(1)/n
_cod_database_code 1516548

loop_
_symmetry_equiv_pos_as_xyz
'x, y, z'
'-x+1/2, y+1/2, -z+1/2'
'-x, -y, -z'
'x-1/2, -y-1/2, z-1/2'

loop_
_atom_site_label
_atom_site_type_symbol
_atom_site_fract_x
_atom_site_fract_y
_atom_site_fract_z
_atom_site_U_iso_or_equiv
_atom_site_adp_type
_atom_site_occupancy
_atom_site_symmetry_multiplicity
_atom_site_calc_flag
_atom_site_refinement_flags
Rh1 Rh 0.82178(4) 0.81965(4) 0.609693(11) 0.01788(10) Uani 1 1 d .
Cl2 Cl 1.09744(13) 0.92617(13) 0.58731(4) 0.0264(3) Uani 1 1 d .
S1 S 1.10657(16) 0.39992(13) 0.66777(4) 0.0332(3) Uani 1 1 d .
N1 N 0.9201(4) 0.8282(4) 0.68128(11) 0.0210(8) Uani 1 1 d .
C1 C 1.0023(5) 0.7038(5) 0.69530(14) 0.0226(10) Uani 1 1 d .
H1 H 1.0550 0.6944 0.7265 0.027 Uiso 1 1 calc R
C2 C 1.0092(5) 0.5817(5) 0.66127(15) 0.0218(10) Uani 1 1 d .
C3 C 0.9365(5) 0.6084(5) 0.61644(15) 0.0220(10) Uani 1 1 d .
C4 C 0.9640(6) 0.4773(5) 0.58664(16) 0.0299(11) Uani 1 1 d .
H4 H 0.9255 0.4729 0.5540 0.036 Uiso 1 1 calc R
C5 C 1.0511(6) 0.3589(5) 0.60969(16) 0.0328(12) Uani 1 1 d .
H5 H 1.0782 0.2629 0.5948 0.039 Uiso 1 1 calc R
C6 C 0.5425(5) 0.8268(5) 0.61758(15) 0.0247(10) Uani 1 1 d .
C7 C 0.5786(5) 0.7295(5) 0.57773(15) 0.0234(10) Uani 1 1 d .
C8 C 0.6672(5) 0.8233(5) 0.54394(14) 0.0218(9) Uani 1 1 d .
C9 C 0.6652(5) 0.9827(5) 0.56108(14) 0.0194(9) Uani 1 1 d .
C10 C 0.5899(5) 0.9846(5) 0.60576(14) 0.0215(10) Uani 1 1 d .
C11 C 0.4466(5) 0.7759(5) 0.66030(15) 0.0326(12) Uani 1 1 d .
H11A H 0.3195 0.7874 0.6539 0.049 Uiso 1 1 calc R
H11B H 0.4834 0.8404 0.6878 0.049 Uiso 1 1 calc R
H11C H 0.4741 0.6665 0.6673 0.049 Uiso 1 1 calc R
C12 C 0.5242(6) 0.5617(5) 0.57231(16) 0.0358(12) Uani 1 1 d .
H12A H 0.3981 0.5562 0.5636 0.054 Uiso 1 1 calc R
H12B H 0.5477 0.5069 0.6026 0.054 Uiso 1 1 calc R
H12C H 0.5915 0.5129 0.5473 0.054 Uiso 1 1 calc R
C13 C 0.7299(5) 0.7731(5) 0.49636(14) 0.0279(11) Uani 1 1 d .
H13A H 0.7553 0.6612 0.4971 0.042 Uiso 1 1 calc R
H13B H 0.8372 0.8306 0.4893 0.042 Uiso 1 1 calc R
H13C H 0.6382 0.7947 0.4716 0.042 Uiso 1 1 calc R
C14 C 0.7363(5) 1.1173(5) 0.53457(15) 0.0281(11) Uani 1 1 d .
H14A H 0.6715 1.1279 0.5038 0.042 Uiso 1 1 calc R
H14B H 0.8614 1.1000 0.5292 0.042 Uiso 1 1 calc R
H14C H 0.7226 1.2127 0.5532 0.042 Uiso 1 1 calc R
C15 C 0.5518(6) 1.1249(5) 0.63535(16) 0.0345(12) Uani 1 1 d .
H15A H 0.6454 1.2022 0.6319 0.052 Uiso 1 1 calc R
H15B H 0.5468 1.0943 0.6689 0.052 Uiso 1 1 calc R
H15C H 0.4385 1.1699 0.6245 0.052 Uiso 1 1 calc R
C16 C 0.9202(6) 0.9671(5) 0.71242(15) 0.0285(11) Uani 1 1 d .
H16 H 0.8528 1.0510 0.6949 0.034 Uiso 1 1 calc R
C17 C 0.8280(6) 0.9346(6) 0.75839(17) 0.0505(15) Uani 1 1 d .
H17A H 0.7126 0.8874 0.7509 0.076 Uiso 1 1 calc R
H17B H 0.8122 1.0324 0.7757 0.076 Uiso 1 1 calc R
H17C H 0.8997 0.8630 0.7783 0.076 Uiso 1 1 calc R
C18 C 1.1068(5) 1.0267(5) 0.72282(15) 0.0324(11) Uani 1 1 d .
H18A H 1.1714 0.9526 0.7436 0.049 Uiso 1 1 calc R
H18B H 1.1019 1.1281 0.7388 0.049 Uiso 1 1 calc R
H18C H 1.1670 1.0379 0.6928 0.049 Uiso 1 1 calc R

loop_
_atom_site_aniso_label
_atom_site_aniso_U_11
_atom_site_aniso_U_22
_atom_site_aniso_U_33
_atom_site_aniso_U_23
_atom_site_aniso_U_13
_atom_site_aniso_U_12
Rh1 0.01576(17) 0.01989(18) 0.01789(17) 0.00000(16) -0.00042(12) 0.00063(15)
Cl2 0.0184(6) 0.0329(6) 0.0281(6) 0.0077(5) 0.0021(5) -0.0006(5)
S1 0.0376(7) 0.0240(7) 0.0377(7) 0.0020(5) -0.0028(6) 0.0084(6)
N1 0.0197(19) 0.023(2) 0.0200(18) 0.0001(16) 0.0014(14) 0.0010(17)
C1 0.025(2) 0.026(3) 0.017(2) 0.0039(19) -0.0008(18) 0.000(2)
C2 0.019(2) 0.019(2) 0.027(2) 0.0024(19) 0.0009(19) 0.0034(18)
C3 0.017(2) 0.024(2) 0.025(2) 0.0027(19) 0.0021(18) -0.0002(19)
C4 0.035(3) 0.024(3) 0.030(3) -0.007(2) -0.004(2) 0.001(2)
C5 0.034(3) 0.024(3) 0.039(3) -0.011(2) 0.001(2) 0.006(2)
C6 0.013(2) 0.035(3) 0.027(2) 0.004(2) 0.0000(17) 0.004(2)
C7 0.016(2) 0.027(3) 0.027(2) 0.0033(19) -0.0063(18) -0.0014(18)
C8 0.016(2) 0.029(2) 0.020(2) -0.001(2) -0.0043(17) -0.001(2)
C9 0.012(2) 0.022(2) 0.024(2) 0.0023(18) -0.0050(17) -0.0007(17)
C10 0.013(2) 0.028(3) 0.024(2) 0.0010(19) -0.0026(18) 0.0068(19)
C11 0.020(2) 0.046(3) 0.032(3) 0.016(2) 0.003(2) 0.006(2)
C12 0.031(3) 0.035(3) 0.041(3) 0.002(2) -0.006(2) -0.010(2)
C13 0.026(3) 0.033(3) 0.025(2) -0.004(2) -0.0037(19) 0.001(2)
C14 0.028(3) 0.030(3) 0.026(2) 0.005(2) -0.004(2) -0.004(2)
C15 0.030(3) 0.040(3) 0.033(3) -0.005(2) -0.002(2) 0.016(2)
C16 0.028(3) 0.031(3) 0.026(3) -0.009(2) -0.006(2) 0.006(2)
C17 0.042(3) 0.067(4) 0.044(3) -0.030(3) 0.021(3) -0.016(3)
C18 0.040(3) 0.027(3) 0.030(3) -0.006(2) 0.001(2) -0.004(2)

loop_
_atom_type_symbol
_atom_type_description
_atom_type_scat_dispersion_real
_atom_type_scat_dispersion_imag
_atom_type_scat_source
C C 0.0033 0.0016 'International Tables Vol C Tables 4.2.6.8 and 6.1.1.4'
H H 0.0000 0.0000 'International Tables Vol C Tables 4.2.6.8 and 6.1.1.4'
N N 0.0061 0.0033 'International Tables Vol C Tables 4.2.6.8 and 6.1.1.4'
S S 0.1246 0.1234 'International Tables Vol C Tables 4.2.6.8 and 6.1.1.4'
Cl Cl 0.1484 0.1585 'International Tables Vol C Tables 4.2.6.8 and 6.1.1.4'
Rh Rh -1.1178 0.9187 'International Tables Vol C Tables 4.2.6.8 and 6.1.1.4'

loop_
_geom_angle_atom_site_label_1
_geom_angle_atom_site_label_2
_geom_angle_atom_site_label_3
_geom_angle
C3 Rh1 N1 78.96(15)
C3 Rh1 C6 116.20(17)
N1 Rh1 C6 102.25(14)
C3 Rh1 C8 108.20(17)
N1 Rh1 C8 167.19(14)
C6 Rh1 C8 65.17(15)
C3 Rh1 C7 94.30(16)
N1 Rh1 C7 131.88(14)
C6 Rh1 C7 38.83(15)
C8 Rh1 C7 38.88(15)
C3 Rh1 C9 145.95(16)
N1 Rh1 C9 135.07(14)
C6 Rh1 C9 63.02(15)
C8 Rh1 C9 38.38(15)
C7 Rh1 C9 63.43(15)
C3 Rh1 C10 154.28(16)
N1 Rh1 C10 105.52(14)
C6 Rh1 C10 38.20(15)
C8 Rh1 C10 63.36(15)
C7 Rh1 C10 63.49(15)
C9 Rh1 C10 36.11(14)
C3 Rh1 Cl2 89.37(12)
N1 Rh1 Cl2 87.61(9)
C6 Rh1 Cl2 153.79(12)
C8 Rh1 Cl2 102.82(11)
C7 Rh1 Cl2 140.32(12)
C9 Rh1 Cl2 92.79(10)
C10 Rh1 Cl2 115.88(11)
C5 S1 C2 89.9(2)
C1 N1 C16 120.0(3)
C1 N1 Rh1 114.0(3)
C16 N1 Rh1 125.5(3)
N1 C1 C2 115.9(4)
N1 C1 H1 122.0
C2 C1 H1 122.0
C3 C2 C1 117.9(4)
C3 C2 S1 113.6(3)
C1 C2 S1 128.4(3)
C2 C3 C4 110.1(4)
C2 C3 Rh1 113.1(3)
C4 C3 Rh1 136.9(3)
C5 C4 C3 113.1(4)
C5 C4 H4 123.4
C3 C4 H4 123.4
C4 C5 S1 113.3(3)
C4 C5 H5 123.4
S1 C5 H5 123.4
C7 C6 C10 108.1(4)
C7 C6 C11 124.9(4)
C10 C6 C11 126.4(4)
C7 C6 Rh1 71.3(2)
C10 C6 Rh1 75.3(2)
C11 C6 Rh1 126.4(3)
C6 C7 C8 107.4(4)
C6 C7 C12 125.2(4)
C8 C7 C12 127.3(4)
C6 C7 Rh1 69.9(2)
C8 C7 Rh1 69.9(2)
C12 C7 Rh1 127.6(3)
C7 C8 C9 107.4(4)
C7 C8 C13 127.1(4)
C9 C8 C13 125.1(4)
C7 C8 Rh1 71.2(2)
C9 C8 Rh1 75.0(2)
C13 C8 Rh1 125.3(3)
C10 C9 C8 108.6(4)
C10 C9 C14 127.5(4)
C8 C9 C14 123.9(4)
C10 C9 Rh1 72.0(2)
C8 C9 Rh1 66.6(2)
C14 C9 Rh1 126.2(3)
C9 C10 C6 108.0(4)
C9 C10 C15 127.0(4)
C6 C10 C15 124.9(4)
C9 C10 Rh1 71.9(2)
C6 C10 Rh1 66.5(2)
C15 C10 Rh1 130.2(3)
C6 C11 H11A 109.5
C6 C11 H11B 109.5
H11A C11 H11B 109.5
C6 C11 H11C 109.5
H11A C11 H11C 109.5
H11B C11 H11C 109.5
C7 C12 H12A 109.5
C7 C12 H12B 109.5
H12A C12 H12B 109.5
C7 C12 H12C 109.5
H12A C12 H12C 109.5
H12B C12 H12C 109.5
C8 C13 H13A 109.5
C8 C13 H13B 109.5
H13A C13 H13B 109.5
C8 C13 H13C 109.5
H13A C13 H13C 109.5
H13B C13 H13C 109.5
C9 C14 H14A 109.5
C9 C14 H14B 109.5
H14A C14 H14B 109.5
C9 C14 H14C 109.5
H14A C14 H14C 109.5
H14B C14 H14C 109.5
C10 C15 H15A 109.5
C10 C15 H15B 109.5
H15A C15 H15B 109.5
C10 C15 H15C 109.5
H15A C15 H15C 109.5
H15B C15 H15C 109.5
N1 C16 C17 111.4(4)
N1 C16 C18 111.2(3)
C17 C16 C18 111.0(4)
N1 C16 H16 107.7
C17 C16 H16 107.7
C18 C16 H16 107.7
C16 C17 H17A 109.5
C16 C17 H17B 109.5
H17A C17 H17B 109.5
C16 C17 H17C 109.5
H17A C17 H17C 109.5
H17B C17 H17C 109.5
C16 C18 H18A 109.5
C16 C18 H18B 109.5
H18A C18 H18B 109.5
C16 C18 H18C 109.5
H18A C18 H18C 109.5
H18B C18 H18C 109.5

loop_
_geom_bond_atom_site_label_1
_geom_bond_atom_site_label_2
_geom_bond_distance
Rh1 C3 2.018(4)
Rh1 N1 2.114(3)
Rh1 C6 2.142(4)
Rh1 C8 2.144(4)
Rh1 C7 2.162(4)
Rh1 C9 2.257(4)
Rh1 C10 2.259(4)
Rh1 Cl2 2.3929(11)
S1 C5 1.702(5)
S1 C2 1.734(4)
N1 C1 1.291(5)
N1 C16 1.478(5)
C1 C2 1.420(5)
C1 H1 0.9500
C2 C3 1.371(5)
C3 C4 1.423(5)
C4 C5 1.362(6)
C4 H4 0.9500
C5 H5 0.9500
C6 C7 1.431(6)
C6 C10 1.444(6)
C6 C11 1.494(5)
C7 C8 1.433(5)
C7 C12 1.505(6)
C8 C9 1.451(6)
C8 C13 1.500(5)
C9 C10 1.400(5)
C9 C14 1.488(5)
C10 C15 1.498(5)
C11 H11A 0.9800
C11 H11B 0.9800
C11 H11C 0.9800
C12 H12A 0.9800
C12 H12B 0.9800
C12 H12C 0.9800
C13 H13A 0.9800
C13 H13B 0.9800
C13 H13C 0.9800
C14 H14A 0.9800
C14 H14B 0.9800
C14 H14C 0.9800
C15 H15A 0.9800
C15 H15B 0.9800
C15 H15C 0.9800
C16 C17 1.519(6)
C16 C18 1.523(5)
C16 H16 1.0000
C17 H17A 0.9800
C17 H17B 0.9800
C17 H17C 0.9800
C18 H18A 0.9800
C18 H18B 0.9800
C18 H18C 0.9800

loop_
_geom_torsion_atom_site_label_1
_geom_torsion_atom_site_label_2
_geom_torsion_atom_site_label_3
_geom_torsion_atom_site_label_4
_geom_torsion
C3 Rh1 N1 C1 0.1(3)
C6 Rh1 N1 C1 114.8(3)
C8 Rh1 N1 C1 125.3(6)
C7 Rh1 N1 C1 85.9(3)
C9 Rh1 N1 C1 178.7(3)
C10 Rh1 N1 C1 154.0(3)
Cl2 Rh1 N1 C1 -89.8(3)
C3 Rh1 N1 C16 172.2(3)
C6 Rh1 N1 C16 -73.1(3)
C8 Rh1 N1 C16 -62.5(8)
C7 Rh1 N1 C16 -101.9(3)
C9 Rh1 N1 C16 -9.1(4)
C10 Rh1 N1 C16 -33.8(3)
Cl2 Rh1 N1 C16 82.4(3)
C16 N1 C1 C2 -174.2(4)
Rh1 N1 C1 C2 -1.5(5)
N1 C1 C2 C3 2.9(6)
N1 C1 C2 S1 -179.7(3)
C5 S1 C2 C3 0.4(3)
C5 S1 C2 C1 -177.1(4)
C1 C2 C3 C4 176.9(4)
S1 C2 C3 C4 -0.9(5)
C1 C2 C3 Rh1 -2.8(5)
S1 C2 C3 Rh1 179.43(19)
N1 Rh1 C3 C2 1.5(3)
C6 Rh1 C3 C2 -96.9(3)
C8 Rh1 C3 C2 -167.6(3)
C7 Rh1 C3 C2 -130.4(3)
C9 Rh1 C3 C2 -176.8(3)
C10 Rh1 C3 C2 -101.5(4)
Cl2 Rh1 C3 C2 89.1(3)
N1 Rh1 C3 C4 -178.1(5)
C6 Rh1 C3 C4 83.6(5)
C8 Rh1 C3 C4 12.9(5)
C7 Rh1 C3 C4 50.1(5)
C9 Rh1 C3 C4 3.7(6)
C10 Rh1 C3 C4 79.0(6)
Cl2 Rh1 C3 C4 -90.4(5)
C2 C3 C4 C5 1.1(6)
Rh1 C3 C4 C5 -179.4(3)
C3 C4 C5 S1 -0.8(5)
C2 S1 C5 C4 0.3(4)
C3 Rh1 C6 C7 -61.5(3)
N1 Rh1 C6 C7 -145.1(2)
C8 Rh1 C6 C7 37.5(2)
C9 Rh1 C6 C7 80.3(3)
C10 Rh1 C6 C7 115.3(3)
Cl2 Rh1 C6 C7 104.8(3)
C3 Rh1 C6 C10 -176.8(2)
N1 Rh1 C6 C10 99.6(2)
C8 Rh1 C6 C10 -77.8(3)
C7 Rh1 C6 C10 -115.3(3)
C9 Rh1 C6 C10 -35.0(2)
Cl2 Rh1 C6 C10 -10.5(4)
C3 Rh1 C6 C11 58.6(4)
N1 Rh1 C6 C11 -25.0(4)
C8 Rh1 C6 C11 157.6(5)
C7 Rh1 C6 C11 120.0(5)
C9 Rh1 C6 C11 -159.6(5)
C10 Rh1 C6 C11 -124.6(5)
Cl2 Rh1 C6 C11 -135.1(3)
C10 C6 C7 C8 6.8(4)
C11 C6 C7 C8 178.1(4)
Rh1 C6 C7 C8 -60.1(3)
C10 C6 C7 C12 -170.6(4)
C11 C6 C7 C12 0.7(7)
Rh1 C6 C7 C12 122.5(4)
C10 C6 C7 Rh1 66.9(3)
C11 C6 C7 Rh1 -121.8(4)
C3 Rh1 C7 C6 127.8(3)
N1 Rh1 C7 C6 48.7(3)
C8 Rh1 C7 C6 -118.3(3)
C9 Rh1 C7 C6 -79.2(3)
C10 Rh1 C7 C6 -38.6(2)
Cl2 Rh1 C7 C6 -138.0(2)
C3 Rh1 C7 C8 -113.9(3)
N1 Rh1 C7 C8 167.0(2)
C6 Rh1 C7 C8 118.3(3)
C9 Rh1 C7 C8 39.1(2)
C10 Rh1 C7 C8 79.6(3)
Cl2 Rh1 C7 C8 -19.7(3)
C3 Rh1 C7 C12 8.2(4)
N1 Rh1 C7 C12 -70.8(4)
C6 Rh1 C7 C12 -119.5(5)
C8 Rh1 C7 C12 122.2(5)
C9 Rh1 C7 C12 161.3(4)
C10 Rh1 C7 C12 -158.2(4)
Cl2 Rh1 C7 C12 102.4(4)
C6 C7 C8 C9 -6.8(4)
C12 C7 C8 C9 170.5(4)
Rh1 C7 C8 C9 -66.9(3)
C6 C7 C8 C13 -179.4(4)
C12 C7 C8 C13 -2.0(7)
Rh1 C7 C8 C13 120.6(4)
C6 C7 C8 Rh1 60.1(3)
C12 C7 C8 Rh1 -122.6(4)
C3 Rh1 C8 C7 73.6(3)
N1 Rh1 C8 C7 -48.9(8)
C6 Rh1 C8 C7 -37.5(2)
C9 Rh1 C8 C7 -114.7(3)
C10 Rh1 C8 C7 -80.0(3)
Cl2 Rh1 C8 C7 167.2(2)
C3 Rh1 C8 C9 -171.7(2)
N1 Rh1 C8 C9 65.8(7)
C6 Rh1 C8 C9 77.2(3)
C7 Rh1 C8 C9 114.7(3)
C10 Rh1 C8 C9 34.7(2)
Cl2 Rh1 C8 C9 -78.1(2)
C3 Rh1 C8 C13 -49.0(4)
N1 Rh1 C8 C13 -171.5(5)
C6 Rh1 C8 C13 -160.1(4)
C7 Rh1 C8 C13 -122.7(5)
C9 Rh1 C8 C13 122.6(5)
C10 Rh1 C8 C13 157.3(4)
Cl2 Rh1 C8 C13 44.6(4)
C7 C8 C9 C10 4.3(4)
C13 C8 C9 C10 177.1(4)
Rh1 C8 C9 C10 -60.0(3)
C7 C8 C9 C14 -176.7(4)
C13 C8 C9 C14 -3.9(6)
Rh1 C8 C9 C14 119.0(4)
C7 C8 C9 Rh1 64.3(3)
C13 C8 C9 Rh1 -122.9(4)
C3 Rh1 C9 C10 134.6(3)
N1 Rh1 C9 C10 -43.0(3)
C6 Rh1 C9 C10 37.0(2)
C8 Rh1 C9 C10 120.3(3)
C7 Rh1 C9 C10 80.7(3)
Cl2 Rh1 C9 C10 -132.4(2)
C3 Rh1 C9 C8 14.2(4)
N1 Rh1 C9 C8 -163.4(2)
C6 Rh1 C9 C8 -83.3(3)
C7 Rh1 C9 C8 -39.6(2)
C10 Rh1 C9 C8 -120.3(3)
Cl2 Rh1 C9 C8 107.2(2)
C3 Rh1 C9 C14 -101.7(4)
N1 Rh1 C9 C14 80.7(4)
C6 Rh1 C9 C14 160.8(4)
C8 Rh1 C9 C14 -115.9(4)
C7 Rh1 C9 C14 -155.5(4)
C10 Rh1 C9 C14 123.8(5)
Cl2 Rh1 C9 C14 -8.7(3)
C8 C9 C10 C6 -0.1(4)
C14 C9 C10 C6 -179.1(4)
Rh1 C9 C10 C6 -56.8(3)
C8 C9 C10 C15 -176.2(4)
C14 C9 C10 C15 4.9(7)
Rh1 C9 C10 C15 127.1(4)
C8 C9 C10 Rh1 56.7(3)
C14 C9 C10 Rh1 -122.3(4)
C7 C6 C10 C9 -4.1(4)
C11 C6 C10 C9 -175.3(4)
Rh1 C6 C10 C9 60.1(3)
C7 C6 C10 C15 172.0(4)
C11 C6 C10 C15 0.9(6)
Rh1 C6 C10 C15 -123.7(4)
C7 C6 C10 Rh1 -64.2(3)
C11 C6 C10 Rh1 124.6(4)
C3 Rh1 C10 C9 -113.2(4)
N1 Rh1 C10 C9 150.0(2)
C6 Rh1 C10 C9 -119.8(4)
C8 Rh1 C10 C9 -36.8(2)
C7 Rh1 C10 C9 -80.5(3)
Cl2 Rh1 C10 C9 55.0(3)
C3 Rh1 C10 C6 6.6(5)
N1 Rh1 C10 C6 -90.2(2)
C8 Rh1 C10 C6 83.0(3)
C7 Rh1 C10 C6 39.3(2)
C9 Rh1 C10 C6 119.8(3)
Cl2 Rh1 C10 C6 174.9(2)
C3 Rh1 C10 C15 123.3(4)
N1 Rh1 C10 C15 26.5(4)
C6 Rh1 C10 C15 116.7(5)
C8 Rh1 C10 C15 -160.3(4)
C7 Rh1 C10 C15 156.0(4)
C9 Rh1 C10 C15 -123.5(5)
Cl2 Rh1 C10 C15 -68.5(4)
C1 N1 C16 C17 -63.6(5)
Rh1 N1 C16 C17 124.7(4)
C1 N1 C16 C18 60.8(5)
Rh1 N1 C16 C18 -111.0(3)
